data_1566722
loop_
_publ_author_name
'Su, Chang-Yuan'
'Yao, Yefeng'
'Zhang, Zhixu'
'Wang, Ying'
'Chen, Ming'
'Huang, Pei-Zhi'
'Zhang, Yi'
'Qiao, Wencheng'
'Fu, Da-Wei'

_publ_section_title
;
 The construction of a two-dimensional organic-inorganic hybrid double
 perovskite ferroelastic with high Tc and narrow band gap
;
_journal_name_full 'Chemical Science'
_journal_paper_doi 10.1039/D1SC07045B
_journal_year 2022
_chemical_formula_sum 'C25 H69 Br9 N5 Pb2'
_chemical_formula_weight 1573.42
_space_group_crystal_system triclinic
_space_group_IT_number 2
_space_group_name_Hall '-P 1'
_space_group_name_H-M_alt 'P -1'
_atom_sites_solution_hydrogens geom
_audit_creation_method SHELXL-2018/3
_audit_update_record
;
2021-10-14 deposited with the CCDC.	2022-03-25 downloaded from the CCDC.
;
_cell_angle_alpha 72.658(4)
_cell_angle_beta 70.158(4)
_cell_angle_gamma 77.179(4)
_cell_formula_units_Z 2
_cell_length_a 11.996(2)
_cell_length_b 13.422(2)
_cell_length_c 17.477(3)
_cell_measurement_reflns_used 9907
_cell_measurement_temperature 310(2)
_cell_measurement_theta_max 29.31
_cell_measurement_theta_min 2.52
_cell_volume 2503.7(7)
_computing_structure_refinement 'SHELXL-2018/3 (Sheldrick, 2018)'
_computing_structure_solution 'SHELXT 2018/2 (Sheldrick, 2018)'
_diffrn_ambient_temperature 310(2)
_diffrn_measured_fraction_theta_full 1.000
_diffrn_measured_fraction_theta_max 0.990
_diffrn_measurement_device_type 'Bruker APEX-II CCD'
_diffrn_measurement_method '\f and \w scans'
_diffrn_radiation_type MoK\a
_diffrn_radiation_wavelength 0.71073
_diffrn_reflns_av_R_equivalents 0.1541
_diffrn_reflns_av_unetI/netI 0.0744
_diffrn_reflns_Laue_measured_fraction_full 1.000
_diffrn_reflns_Laue_measured_fraction_max 0.990
_diffrn_reflns_limit_h_max 16
_diffrn_reflns_limit_h_min -16
_diffrn_reflns_limit_k_max 18
_diffrn_reflns_limit_k_min -18
_diffrn_reflns_limit_l_max 24
_diffrn_reflns_limit_l_min -24
_diffrn_reflns_number 166809
_diffrn_reflns_point_group_measured_fraction_full 1.000
_diffrn_reflns_point_group_measured_fraction_max 0.990
_diffrn_reflns_theta_full 25.242
_diffrn_reflns_theta_max 29.678
_diffrn_reflns_theta_min 1.821
_exptl_absorpt_coefficient_mu 13.918
_exptl_absorpt_correction_T_max 0.7459
_exptl_absorpt_correction_T_min 0.3146
_exptl_absorpt_correction_type multi-scan
_exptl_absorpt_process_details
;
 SADABS 2016/2: Krause, L., Herbst-Irmer, R., Sheldrick G.M. & Stalke D.,
 J. Appl. Cryst. 48 (2015) 3-10
;
_exptl_crystal_colour colourless
_exptl_crystal_density_diffrn 2.087
_exptl_crystal_description prism
_exptl_crystal_F_000 1466
_refine_diff_density_max 2.571
_refine_diff_density_min -2.985
_refine_diff_density_rms 0.220
_refine_ls_extinction_method none
_refine_ls_goodness_of_fit_ref 1.054
_refine_ls_hydrogen_treatment constr
_refine_ls_matrix_type full
_refine_ls_number_parameters 486
_refine_ls_number_reflns 14048
_refine_ls_number_restraints 3615
_refine_ls_restrained_S_all 1.978
_refine_ls_R_factor_all 0.1275
_refine_ls_R_factor_gt 0.0605
_refine_ls_shift/su_max 0.001
_refine_ls_shift/su_mean 0.000
_refine_ls_structure_factor_coef Fsqd
_refine_ls_weighting_details 'w=1/[\s^2^(Fo^2^)+(0.0675P)^2^+21.2693P] where P=(Fo^2^+2Fc^2^)/3'
_refine_ls_weighting_scheme calc
_refine_ls_wR_factor_gt 0.1382
_refine_ls_wR_factor_ref 0.1824
_reflns_Friedel_coverage 0.000
_reflns_number_gt 8122
_reflns_number_total 14048
_reflns_threshold_expression 'I > 2\s(I)'
_cod_data_source_file d1sc07045b3.cif
_cod_data_source_block mo_SCY_201126_1_310K_0m_a
_cod_original_cell_volume 2503.6(8)
_cod_database_code 1566722
_shelx_shelxl_version_number 2018/3
_shelx_space_group_comment
;
The symmetry employed for this shelxl refinement is uniquely defined
by the following loop, which should always be used as a source of
symmetry information in preference to the above space-group names.
They are only intended as comments.
;

loop_
_space_group_symop_operation_xyz
'x, y, z'
'-x, -y, -z'

loop_
_atom_site_label
_atom_site_type_symbol
_atom_site_fract_x
_atom_site_fract_y
_atom_site_fract_z
_atom_site_U_iso_or_equiv
_atom_site_adp_type
_atom_site_occupancy
_atom_site_site_symmetry_order
_atom_site_calc_flag
_atom_site_refinement_flags_posn
_atom_site_refinement_flags_adp
_atom_site_refinement_flags_occupancy
_atom_site_disorder_assembly
_atom_site_disorder_group
Br1 Br 0.04430(10) 0.61874(10) 0.35436(8) 0.0604(3) Uani 1 1 d . . . . .
Br2 Br 0.57663(10) 0.60914(11) 0.29404(9) 0.0687(3) Uani 1 1 d . . . . .
Br3 Br 0.91926(14) 0.74514(11) 0.13749(8) 0.0743(4) Uani 1 1 d . . . . .
Br4 Br 0.93690(13) 0.42461(10) 0.25767(9) 0.0696(3) Uani 1 1 d . . . . .
Br5 Br 0.32067(14) 0.74410(11) 0.14586(8) 0.0743(4) Uani 1 1 d . . . . .
Br6 Br 0.71755(14) 0.50340(11) 0.49639(8) 0.0780(4) Uani 1 1 d . . . . .
Br7 Br 0.35487(14) 0.42399(11) 0.24821(9) 0.0769(4) Uani 1 1 d . . . . .
Br8 Br 0.71223(15) 0.83736(12) 0.35122(10) 0.0831(4) Uani 1 1 d . . . . .
Br9 Br 0.25917(15) 0.82392(13) 0.36470(10) 0.0833(4) Uani 1 1 d . . . . .
Pb1 Pb 0.81649(3) 0.62210(3) 0.30847(2) 0.04545(12) Uani 1 1 d . . . . .
Pb2 Pb 0.31620(3) 0.61042(3) 0.31079(2) 0.05076(13) Uani 1 1 d . . . . .
C1 C 0.3698(18) 0.7846(16) 0.6049(12) 0.109(2) Uani 1 1 d . U . . .
C2 C 0.2437(17) 0.8079(15) 0.5938(12) 0.118(3) Uani 1 1 d . U . . .
H2A H 0.250273 0.820911 0.535453 0.177 Uiso 1 1 calc R U . . .
H2B H 0.200781 0.868794 0.614090 0.177 Uiso 1 1 calc R U . . .
H2C H 0.201594 0.748436 0.624920 0.177 Uiso 1 1 calc R U . . .
C3 C 0.4389(19) 0.6914(15) 0.5764(12) 0.114(2) Uani 1 1 d . U . . .
H3A H 0.397427 0.631645 0.610987 0.137 Uiso 1 1 calc R U . . .
H3B H 0.515296 0.679581 0.587513 0.137 Uiso 1 1 calc R U . . .
C4 C 0.3511(19) 0.7585(16) 0.6984(11) 0.122(3) Uani 1 1 d . U . . .
H4A H 0.352724 0.683753 0.720651 0.182 Uiso 1 1 calc R U . . .
H4B H 0.275142 0.793685 0.724876 0.182 Uiso 1 1 calc R U . . .
H4C H 0.413669 0.781399 0.708921 0.182 Uiso 1 1 calc R U . . .
C5 C 0.4225(18) 0.8854(15) 0.5513(12) 0.120(3) Uani 1 1 d . U . . .
H5A H 0.501407 0.881055 0.555292 0.179 Uiso 1 1 calc R U . . .
H5B H 0.372618 0.944671 0.570977 0.179 Uiso 1 1 calc R U . . .
H5C H 0.426698 0.893875 0.493913 0.179 Uiso 1 1 calc R U . . .
N1 N 0.4628(12) 0.6908(11) 0.4889(8) 0.099(4) Uani 1 1 d . . . . .
H1A H 0.487680 0.751293 0.455843 0.149 Uiso 1 1 calc R U . . .
H1B H 0.396191 0.683244 0.480678 0.149 Uiso 1 1 calc R U . . .
H1C H 0.519189 0.637547 0.476712 0.149 Uiso 1 1 calc R U . . .
C6 C 0.1336(18) 0.1748(16) 0.4363(12) 0.109(2) Uani 1 1 d . U . . .
C7 C 0.1009(18) 0.1622(15) 0.3679(12) 0.114(3) Uani 1 1 d . U . . .
H7A H 0.135891 0.094121 0.357377 0.171 Uiso 1 1 calc R U . . .
H7B H 0.129687 0.215899 0.318435 0.171 Uiso 1 1 calc R U . . .
H7C H 0.015444 0.168164 0.382190 0.171 Uiso 1 1 calc R U . . .
C8 C 0.2711(17) 0.1536(15) 0.4199(12) 0.116(3) Uani 1 1 d . U . . .
H8A H 0.297328 0.079259 0.427428 0.174 Uiso 1 1 calc R U . . .
H8B H 0.291785 0.178776 0.458677 0.174 Uiso 1 1 calc R U . . .
H8C H 0.309462 0.189547 0.363609 0.174 Uiso 1 1 calc R U . . .
C9 C 0.0809(19) 0.1034(15) 0.5156(12) 0.122(3) Uani 1 1 d . U . . .
H9A H -0.001355 0.130441 0.537933 0.182 Uiso 1 1 calc R U . . .
H9B H 0.123731 0.097635 0.554614 0.182 Uiso 1 1 calc R U . . .
H9C H 0.085693 0.035244 0.506702 0.182 Uiso 1 1 calc R U . . .
C10 C 0.1043(18) 0.2916(15) 0.4450(12) 0.114(2) Uani 1 1 d . U . . .
H10A H 0.120437 0.292711 0.495479 0.136 Uiso 1 1 calc R U . . .
H10B H 0.159099 0.333046 0.397884 0.136 Uiso 1 1 calc R U . . .
N2 N -0.0088(19) 0.3400(13) 0.4484(12) 0.166(9) Uani 1 1 d . . . . .
H2D H -0.026714 0.336801 0.403818 0.250 Uiso 1 1 calc R U . . .
H2E H -0.013933 0.407124 0.448581 0.250 Uiso 1 1 calc R U . . .
H2F H -0.059794 0.307880 0.494880 0.250 Uiso 1 1 calc R U . . .
C11 C 0.0364(18) 0.0582(15) 0.1468(12) 0.108(2) Uani 1 1 d . U . . .
C12 C 0.0366(19) -0.0168(15) 0.2283(12) 0.113(2) Uani 1 1 d . U . . .
H12A H 0.104378 -0.008246 0.242949 0.136 Uiso 1 1 calc R U . . .
H12B H -0.035038 0.004140 0.270179 0.136 Uiso 1 1 calc R U . . .
C13 C -0.0852(18) 0.0623(16) 0.1317(12) 0.119(3) Uani 1 1 d . U . . .
H13A H -0.090580 -0.004849 0.125188 0.179 Uiso 1 1 calc R U . . .
H13B H -0.090611 0.115626 0.081918 0.179 Uiso 1 1 calc R U . . .
H13C H -0.149420 0.078567 0.178863 0.179 Uiso 1 1 calc R U . . .
C14 C 0.1253(18) 0.0216(15) 0.0720(12) 0.122(3) Uani 1 1 d . U . . .
H14A H 0.204318 0.030785 0.068061 0.183 Uiso 1 1 calc R U . . .
H14B H 0.105597 0.062287 0.021832 0.183 Uiso 1 1 calc R U . . .
H14C H 0.122254 -0.051510 0.078821 0.183 Uiso 1 1 calc R U . . .
C15 C 0.0366(19) 0.1695(15) 0.1482(12) 0.120(3) Uani 1 1 d . U . . .
H15A H -0.024179 0.185915 0.196782 0.181 Uiso 1 1 calc R U . . .
H15B H 0.020781 0.216845 0.098527 0.181 Uiso 1 1 calc R U . . .
H15C H 0.113311 0.176956 0.150069 0.181 Uiso 1 1 calc R U . . .
N3 N 0.0416(12) -0.1281(9) 0.2355(8) 0.089(4) Uani 1 1 d . . . . .
H3C H -0.017311 -0.137622 0.219342 0.133 Uiso 1 1 calc R U . . .
H3D H 0.033509 -0.163485 0.288568 0.133 Uiso 1 1 calc R U . . .
H3E H 0.111616 -0.151461 0.203002 0.133 Uiso 1 1 calc R U . . .
C16 C 0.2303(16) 0.4943(15) -0.0857(8) 0.118(3) Uani 0.523(10) 1 d D U P A 1
H16A H 0.203651 0.426337 -0.066939 0.177 Uiso 0.523(10) 1 calc R U P A 1
H16B H 0.167679 0.547275 -0.100395 0.177 Uiso 0.523(10) 1 calc R U P A 1
H16C H 0.299519 0.495149 -0.133847 0.177 Uiso 0.523(10) 1 calc R U P A 1
C17 C 0.3639(13) 0.4315(12) 0.0092(11) 0.119(3) Uani 0.523(10) 1 d D U P A 1
H17A H 0.384035 0.445570 0.053314 0.179 Uiso 0.523(10) 1 calc R U P A 1
H17B H 0.337237 0.363542 0.027963 0.179 Uiso 0.523(10) 1 calc R U P A 1
H17C H 0.433102 0.432358 -0.038946 0.179 Uiso 0.523(10) 1 calc R U P A 1
C18 C 0.3059(16) 0.6267(9) -0.0448(12) 0.119(3) Uani 0.523(10) 1 d D U P A 1
H18A H 0.325980 0.640738 -0.000679 0.179 Uiso 0.523(10) 1 calc R U P A 1
H18B H 0.375045 0.627522 -0.092938 0.179 Uiso 0.523(10) 1 calc R U P A 1
H18C H 0.243205 0.679647 -0.059485 0.179 Uiso 0.523(10) 1 calc R U P A 1
C19 C 0.2628(9) 0.5170(8) -0.0145(6) 0.113(2) Uani 0.523(10) 1 d D U P A 1
C20 C 0.1511(12) 0.5156(15) 0.0632(7) 0.115(2) Uani 0.523(10) 1 d D U P A 1
H20A H 0.085450 0.564333 0.047039 0.138 Uiso 0.523(10) 1 calc R U P A 1
H20B H 0.127358 0.445613 0.084325 0.138 Uiso 0.523(10) 1 calc R U P A 1
N4 N 0.176(3) 0.546(3) 0.1310(15) 0.098(17) Uani 0.523(10) 1 d D . P A 1
H4D H 0.111208 0.544589 0.174978 0.147 Uiso 0.523(10) 1 calc R U P A 1
H4E H 0.235930 0.500629 0.146468 0.147 Uiso 0.523(10) 1 calc R U P A 1
H4F H 0.197131 0.610542 0.111948 0.147 Uiso 0.523(10) 1 calc R U P A 1
C16' C 0.3525(13) 0.4938(16) -0.0831(8) 0.119(3) Uani 0.477(10) 1 d D U P A 2
H16D H 0.407041 0.435726 -0.063379 0.179 Uiso 0.477(10) 1 calc R U P A 2
H16E H 0.332212 0.480221 -0.127349 0.179 Uiso 0.477(10) 1 calc R U P A 2
H16F H 0.389467 0.556998 -0.103930 0.179 Uiso 0.477(10) 1 calc R U P A 2
C17' C 0.1779(16) 0.4056(10) 0.0236(13) 0.118(3) Uani 0.477(10) 1 d D U P A 2
H17D H 0.106618 0.414127 0.068893 0.178 Uiso 0.477(10) 1 calc R U P A 2
H17E H 0.157577 0.392011 -0.020647 0.178 Uiso 0.477(10) 1 calc R U P A 2
H17F H 0.232405 0.347514 0.043323 0.178 Uiso 0.477(10) 1 calc R U P A 2
C18' C 0.1495(14) 0.6013(11) -0.0419(12) 0.118(3) Uani 0.477(10) 1 d D U P A 2
H18D H 0.078259 0.609832 0.003459 0.177 Uiso 0.477(10) 1 calc R U P A 2
H18E H 0.186470 0.664496 -0.062663 0.177 Uiso 0.477(10) 1 calc R U P A 2
H18F H 0.129214 0.587719 -0.086082 0.177 Uiso 0.477(10) 1 calc R U P A 2
C19' C 0.2375(10) 0.5076(9) -0.0100(7) 0.113(2) Uani 0.477(10) 1 d D U P A 2
C20' C 0.2703(15) 0.5295(15) 0.0614(8) 0.115(2) Uani 0.477(10) 1 d D U P A 2
H20C H 0.318069 0.466945 0.084688 0.139 Uiso 0.477(10) 1 calc R U P A 2
H20D H 0.319965 0.585662 0.037132 0.139 Uiso 0.477(10) 1 calc R U P A 2
N4' N 0.1671(16) 0.560(3) 0.1318(14) 0.062(12) Uani 0.477(10) 1 d D . P A 2
H4'A H 0.194683 0.570535 0.169517 0.093 Uiso 0.477(10) 1 calc R U P A 2
H4'B H 0.123599 0.618233 0.111770 0.093 Uiso 0.477(10) 1 calc R U P A 2
H4'C H 0.121836 0.507868 0.155980 0.093 Uiso 0.477(10) 1 calc R U P A 2
C21 C 0.5328(10) 0.0555(8) 0.1393(6) 0.113(2) Uani 0.452(11) 1 d D U P B 1
C22 C 0.4850(17) 0.1208(14) 0.0647(8) 0.120(3) Uani 0.452(11) 1 d D U P B 1
H22A H 0.540315 0.106626 0.013385 0.180 Uiso 0.452(11) 1 calc R U P B 1
H22B H 0.408715 0.101841 0.072243 0.180 Uiso 0.452(11) 1 calc R U P B 1
H22C H 0.476463 0.194481 0.062119 0.180 Uiso 0.452(11) 1 calc R U P B 1
C23 C 0.4436(15) 0.0784(13) 0.2220(8) 0.120(3) Uani 0.452(11) 1 d D U P B 1
H23A H 0.367246 0.059462 0.229627 0.179 Uiso 0.452(11) 1 calc R U P B 1
H23B H 0.473149 0.037987 0.268289 0.179 Uiso 0.452(11) 1 calc R U P B 1
H23C H 0.434997 0.152100 0.219505 0.179 Uiso 0.452(11) 1 calc R U P B 1
C24 C 0.6559(12) 0.0862(16) 0.1271(14) 0.118(3) Uani 0.452(11) 1 d D U P B 1
H24A H 0.711209 0.071971 0.075772 0.177 Uiso 0.452(11) 1 calc R U P B 1
H24B H 0.647371 0.159824 0.124510 0.177 Uiso 0.452(11) 1 calc R U P B 1
H24C H 0.685523 0.045710 0.173294 0.177 Uiso 0.452(11) 1 calc R U P B 1
C25 C 0.547(2) -0.0633(9) 0.1434(10) 0.115(2) Uani 0.452(11) 1 d D U P B 1
H25A H 0.489040 -0.075148 0.120291 0.138 Uiso 0.452(11) 1 calc R U P B 1
H25B H 0.626066 -0.085017 0.109475 0.138 Uiso 0.452(11) 1 calc R U P B 1
N5 N 0.528(6) -0.1288(11) 0.2318(12) 0.115(2) Uani 0.452(11) 1 d D . P B 1
H5D H 0.536020 -0.196472 0.232179 0.173 Uiso 0.452(11) 1 calc R U P B 1
H5E H 0.581117 -0.118874 0.252759 0.173 Uiso 0.452(11) 1 calc R U P B 1
H5F H 0.454209 -0.109734 0.262777 0.173 Uiso 0.452(11) 1 calc R U P B 1
C21' C 0.5137(10) 0.0752(8) 0.1433(6) 0.112(2) Uani 0.548(11) 1 d D U P B 2
C22' C 0.3900(11) 0.0571(16) 0.1444(12) 0.120(3) Uani 0.548(11) 1 d D U P B 2
H22D H 0.391074 -0.016055 0.148613 0.179 Uiso 0.548(11) 1 calc R U P B 2
H22E H 0.329591 0.077381 0.191647 0.179 Uiso 0.548(11) 1 calc R U P B 2
H22F H 0.372717 0.098755 0.093591 0.179 Uiso 0.548(11) 1 calc R U P B 2
C23' C 0.5120(19) 0.1932(8) 0.1365(12) 0.120(3) Uani 0.548(11) 1 d D U P B 2
H23D H 0.494729 0.234901 0.085697 0.179 Uiso 0.548(11) 1 calc R U P B 2
H23E H 0.451600 0.213527 0.183752 0.179 Uiso 0.548(11) 1 calc R U P B 2
H23F H 0.588690 0.204460 0.135829 0.179 Uiso 0.548(11) 1 calc R U P B 2
C24' C 0.6112(13) 0.0425(15) 0.0670(8) 0.120(3) Uani 0.548(11) 1 d D U P B 2
H24D H 0.612309 -0.030688 0.071270 0.181 Uiso 0.548(11) 1 calc R U P B 2
H24E H 0.593942 0.084122 0.016249 0.181 Uiso 0.548(11) 1 calc R U P B 2
H24F H 0.687913 0.053682 0.066374 0.181 Uiso 0.548(11) 1 calc R U P B 2
C25' C 0.5417(17) 0.0080(10) 0.2253(7) 0.116(2) Uani 0.548(11) 1 d D U P B 2
N5' N 0.537(4) -0.1031(12) 0.2262(17) 0.122(11) Uani 0.548(11) 1 d D . P B 2
H5'A H 0.552244 -0.146630 0.272112 0.184 Uiso 0.548(11) 1 calc R U P B 2
H5'B H 0.464384 -0.108645 0.226031 0.184 Uiso 0.548(11) 1 calc R U P B 2
H5'C H 0.591177 -0.120047 0.180981 0.184 Uiso 0.548(11) 1 calc R U P B 2

loop_
_atom_site_aniso_label
_atom_site_aniso_U_11
_atom_site_aniso_U_22
_atom_site_aniso_U_33
_atom_site_aniso_U_23
_atom_site_aniso_U_13
_atom_site_aniso_U_12
Br1 0.0418(5) 0.0816(8) 0.0624(7) -0.0161(6) -0.0209(5) -0.0104(5)
Br2 0.0447(6) 0.0802(8) 0.0871(9) -0.0160(7) -0.0287(6) -0.0114(5)
Br3 0.0959(10) 0.0726(8) 0.0434(6) 0.0020(6) -0.0171(6) -0.0166(7)
Br4 0.0823(9) 0.0610(7) 0.0683(8) -0.0180(6) -0.0262(7) -0.0055(6)
Br5 0.0893(9) 0.0765(8) 0.0449(6) 0.0024(6) -0.0180(6) -0.0129(7)
Br6 0.0791(8) 0.0887(9) 0.0445(7) 0.0062(6) -0.0120(6) -0.0083(7)
Br7 0.0836(9) 0.0676(8) 0.0775(9) -0.0148(7) -0.0261(7) -0.0062(7)
Br8 0.0988(11) 0.0775(9) 0.0781(9) -0.0348(7) -0.0262(8) 0.0003(8)
Br9 0.0863(10) 0.0891(10) 0.0825(10) -0.0387(8) -0.0295(8) 0.0044(8)
Pb1 0.03892(19) 0.0567(2) 0.0388(2) -0.00505(16) -0.01349(15) -0.00829(16)
Pb2 0.0386(2) 0.0740(3) 0.0376(2) -0.00559(18) -0.01322(16) -0.01098(18)
C1 0.120(4) 0.117(4) 0.095(4) -0.033(3) -0.037(3) -0.006(4)
C2 0.123(5) 0.124(5) 0.102(4) -0.027(4) -0.035(4) -0.003(4)
C3 0.124(4) 0.119(4) 0.099(4) -0.031(3) -0.036(4) -0.004(4)
C4 0.128(5) 0.127(5) 0.103(4) -0.029(4) -0.036(4) 0.000(4)
C5 0.126(5) 0.121(5) 0.108(4) -0.031(4) -0.032(4) -0.007(4)
N1 0.091(9) 0.136(12) 0.079(9) -0.061(8) -0.015(7) 0.000(8)
C6 0.120(4) 0.117(4) 0.095(4) -0.033(3) -0.038(3) -0.005(4)
C7 0.123(5) 0.120(5) 0.101(4) -0.034(4) -0.039(4) -0.003(4)
C8 0.122(5) 0.122(5) 0.101(4) -0.029(4) -0.036(4) -0.004(4)
C9 0.124(5) 0.124(5) 0.105(4) -0.024(4) -0.031(4) -0.004(4)
C10 0.123(4) 0.120(4) 0.099(4) -0.033(3) -0.037(3) -0.004(4)
N2 0.24(2) 0.128(14) 0.168(18) -0.082(13) -0.131(18) 0.087(15)
C11 0.119(4) 0.116(4) 0.095(4) -0.034(3) -0.039(3) -0.006(4)
C12 0.124(4) 0.119(4) 0.098(4) -0.033(3) -0.036(4) -0.005(4)
C13 0.126(5) 0.123(5) 0.104(4) -0.028(4) -0.036(4) -0.003(4)
C14 0.127(5) 0.124(5) 0.102(4) -0.026(4) -0.031(4) 0.000(4)
C15 0.129(5) 0.122(5) 0.105(4) -0.029(4) -0.035(4) -0.005(4)
N3 0.103(10) 0.067(7) 0.090(9) -0.002(6) -0.037(7) -0.009(7)
C16 0.126(5) 0.124(5) 0.101(5) -0.030(4) -0.035(4) -0.004(4)
C17 0.126(5) 0.124(5) 0.102(5) -0.030(4) -0.034(4) -0.002(4)
C18 0.127(5) 0.123(5) 0.103(5) -0.029(4) -0.033(4) -0.005(4)
C19 0.123(4) 0.120(4) 0.098(4) -0.032(3) -0.036(4) -0.004(4)
C20 0.123(4) 0.121(4) 0.100(4) -0.032(3) -0.036(4) -0.005(4)
N4 0.12(3) 0.11(3) 0.06(3) -0.06(2) -0.02(2) 0.03(2)
C16' 0.126(5) 0.123(5) 0.102(5) -0.029(4) -0.034(4) -0.003(4)
C17' 0.126(5) 0.123(5) 0.103(5) -0.031(4) -0.033(4) -0.004(4)
C18' 0.125(5) 0.123(5) 0.101(5) -0.030(4) -0.035(4) -0.003(4)
C19' 0.123(4) 0.120(4) 0.098(4) -0.032(3) -0.036(4) -0.004(4)
C20' 0.124(4) 0.121(4) 0.100(4) -0.031(3) -0.035(4) -0.004(4)
N4' 0.041(14) 0.12(3) 0.03(2) -0.030(18) 0.003(12) -0.028(16)
C21 0.123(4) 0.120(4) 0.098(4) -0.031(3) -0.037(4) -0.005(4)
C22 0.126(5) 0.125(5) 0.102(5) -0.027(4) -0.034(4) -0.004(4)
C23 0.127(5) 0.123(5) 0.102(5) -0.029(4) -0.033(4) -0.003(4)
C24 0.125(5) 0.123(5) 0.102(5) -0.030(4) -0.035(4) -0.004(4)
C25 0.124(4) 0.121(4) 0.100(4) -0.030(3) -0.035(4) -0.004(4)
N5 0.124(4) 0.121(4) 0.100(4) -0.030(3) -0.035(4) -0.004(4)
C21' 0.122(4) 0.120(4) 0.098(4) -0.032(3) -0.037(4) -0.005(4)
C22' 0.126(5) 0.124(5) 0.104(5) -0.028(4) -0.034(4) -0.004(4)
C23' 0.127(5) 0.123(5) 0.104(5) -0.029(4) -0.034(4) -0.004(4)
C24' 0.126(5) 0.124(5) 0.103(5) -0.028(4) -0.031(4) -0.004(4)
C25' 0.124(4) 0.121(4) 0.100(4) -0.030(3) -0.035(4) -0.004(4)
N5' 0.16(3) 0.075(16) 0.12(2) 0.045(15) -0.07(2) -0.033(19)

loop_
_atom_type_symbol
_atom_type_description
_atom_type_scat_dispersion_real
_atom_type_scat_dispersion_imag
_atom_type_scat_source
C C 0.0033 0.0016 'International Tables Vol C Tables 4.2.6.8 and 6.1.1.4'
H H 0.0000 0.0000 'International Tables Vol C Tables 4.2.6.8 and 6.1.1.4'
Br Br -0.2901 2.4595 'International Tables Vol C Tables 4.2.6.8 and 6.1.1.4'
N N 0.0061 0.0033 'International Tables Vol C Tables 4.2.6.8 and 6.1.1.4'
Pb Pb -3.3944 10.1111 'International Tables Vol C Tables 4.2.6.8 and 6.1.1.4'

loop_
_geom_angle_atom_site_label_1
_geom_angle_atom_site_label_2
_geom_angle_atom_site_label_3
_geom_angle
_geom_angle_site_symmetry_1
_geom_angle_site_symmetry_3
_geom_angle_publ_flag
Pb2 Br1 Pb1 152.03(5) . 1_455 ?
Pb1 Br2 Pb2 168.88(6) . . ?
Pb1 Br6 Pb2 164.86(6) . 2_666 ?
Br3 Pb1 Br4 90.34(4) . . ?
Br3 Pb1 Br2 98.68(4) . . ?
Br4 Pb1 Br2 95.44(4) . . ?
Br3 Pb1 Br8 85.54(4) . . ?
Br4 Pb1 Br8 174.65(4) . . ?
Br2 Pb1 Br8 88.57(4) . . ?
Br3 Pb1 Br1 90.72(4) . 1_655 ?
Br4 Pb1 Br1 85.72(4) . 1_655 ?
Br2 Pb1 Br1 170.51(4) . 1_655 ?
Br8 Pb1 Br1 90.91(4) . 1_655 ?
Br3 Pb1 Br6 174.77(4) . . ?
Br4 Pb1 Br6 92.63(4) . . ?
Br2 Pb1 Br6 85.33(4) . . ?
Br8 Pb1 Br6 91.22(4) . . ?
Br1 Pb1 Br6 85.21(4) 1_655 . ?
Br5 Pb2 Br7 90.45(4) . . ?
Br5 Pb2 Br2 96.40(4) . . ?
Br7 Pb2 Br2 95.90(4) . . ?
Br5 Pb2 Br1 89.68(4) . . ?
Br7 Pb2 Br1 90.49(4) . . ?
Br2 Pb2 Br1 171.13(4) . . ?
Br5 Pb2 Br9 84.45(5) . . ?
Br7 Pb2 Br9 173.93(4) . . ?
Br2 Pb2 Br9 87.96(4) . . ?
Br1 Pb2 Br9 86.20(4) . . ?
Br5 Pb2 Br6 170.20(4) . 2_666 ?
Br7 Pb2 Br6 98.19(4) . 2_666 ?
Br2 Pb2 Br6 87.35(4) . 2_666 ?
Br1 Pb2 Br6 85.65(4) . 2_666 ?
Br9 Pb2 Br6 86.64(4) . 2_666 ?
C3 C1 C4 106.4(16) . . ?
C3 C1 C5 112.5(17) . . ?
C4 C1 C5 118.0(17) . . ?
C3 C1 C2 112.0(17) . . ?
C4 C1 C2 105.8(17) . . ?
C5 C1 C2 102.0(16) . . ?
C1 C3 N1 118.7(16) . . ?
C7 C6 C9 112.4(18) . . ?
C7 C6 C8 111.2(16) . . ?
C9 C6 C8 107.4(16) . . ?
C7 C6 C10 112.8(17) . . ?
C9 C6 C10 110.6(16) . . ?
C8 C6 C10 101.8(16) . . ?
N2 C10 C6 116.8(18) . . ?
C12 C11 C15 112.2(16) . . ?
C12 C11 C14 113.9(17) . . ?
C15 C11 C14 115.7(17) . . ?
C12 C11 C13 108.0(17) . . ?
C15 C11 C13 103.4(16) . . ?
C14 C11 C13 102.3(15) . . ?
N3 C12 C11 118.5(16) . . ?
C16 C19 C18 109.47(8) . . ?
C16 C19 C20 109.47(8) . . ?
C18 C19 C20 109.47(8) . . ?
C16 C19 C17 109.47(8) . . ?
C18 C19 C17 109.47(8) . . ?
C20 C19 C17 109.47(8) . . ?
N4 C20 C19 111.0(13) . . ?
C16' C19' C18' 109.47(8) . . ?
C16' C19' C20' 109.48(8) . . ?
C18' C19' C20' 109.47(8) . . ?
C16' C19' C17' 109.47(8) . . ?
C18' C19' C17' 109.47(8) . . ?
C20' C19' C17' 109.47(8) . . ?
N4' C20' C19' 116.1(13) . . ?
C23 C21 C24 109.48(8) . . ?
C23 C21 C22 109.48(8) . . ?
C24 C21 C22 109.47(8) . . ?
C23 C21 C25 109.48(8) . . ?
C24 C21 C25 109.47(8) . . ?
C22 C21 C25 109.46(8) . . ?
N5 C25 C21 111.47(10) . . ?
C23' C21' C25' 109.48(8) . . ?
C23' C21' C24' 109.47(8) . . ?
C25' C21' C24' 109.47(8) . . ?
C23' C21' C22' 109.47(8) . . ?
C25' C21' C22' 109.47(8) . . ?
C24' C21' C22' 109.47(8) . . ?
N5' C25' C21' 104.5(12) . . ?

loop_
_geom_bond_atom_site_label_1
_geom_bond_atom_site_label_2
_geom_bond_distance
_geom_bond_site_symmetry_2
_geom_bond_publ_flag
Br1 Pb2 3.0715(12) . ?
Br1 Pb1 3.0862(12) 1_455 ?
Br2 Pb1 3.0189(12) . ?
Br2 Pb2 3.0338(12) . ?
Br3 Pb1 2.9389(13) . ?
Br4 Pb1 2.9554(14) . ?
Br5 Pb2 2.8957(13) . ?
Br6 Pb1 3.1315(13) . ?
Br6 Pb2 3.1833(14) 2_666 ?
Br7 Pb2 2.9059(15) . ?
Br8 Pb1 3.0852(15) . ?
Br9 Pb2 3.1416(16) . ?
C1 C3 1.46(2) . ?
C1 C4 1.51(2) . ?
C1 C5 1.53(2) . ?
C1 C2 1.54(3) . ?
C3 N1 1.46(2) . ?
C6 C7 1.44(2) . ?
C6 C9 1.46(2) . ?
C6 C8 1.55(3) . ?
C6 C10 1.57(3) . ?
C10 N2 1.36(2) . ?
C11 C12 1.48(2) . ?
C11 C15 1.50(2) . ?
C11 C14 1.51(2) . ?
C11 C13 1.55(3) . ?
C12 N3 1.45(2) . ?
C16 C19 1.5492(9) . ?
C17 C19 1.5493(9) . ?
C18 C19 1.5492(9) . ?
C19 C20 1.5492(9) . ?
C20 N4 1.5000(10) . ?
C16' C19' 1.5492(9) . ?
C17' C19' 1.5493(9) . ?
C18' C19' 1.5492(9) . ?
C19' C20' 1.5492(9) . ?
C20' N4' 1.5000(10) . ?
C21 C23 1.5492(9) . ?
C21 C24 1.5492(9) . ?
C21 C22 1.5493(9) . ?
C21 C25 1.5493(9) . ?
C25 N5 1.4999(10) . ?
C21' C23' 1.5492(9) . ?
C21' C25' 1.5492(9) . ?
C21' C24' 1.5492(9) . ?
C21' C22' 1.5493(9) . ?
C25' N5' 1.5001(10) . ?

loop_
_geom_hbond_atom_site_label_D
_geom_hbond_atom_site_label_H
_geom_hbond_atom_site_label_A
_geom_hbond_distance_DH
_geom_hbond_distance_HA
_geom_hbond_distance_DA
_geom_hbond_angle_DHA
_geom_hbond_site_symmetry_A
_geom_hbond_publ_flag
N1 H1A Br8 0.89 2.95 3.676(14) 139.7 . yes
N1 H1B Br6 0.89 2.97 3.643(14) 133.3 2_666 yes
N1 H1B Br9 0.89 3.00 3.636(14) 130.3 . yes
N1 H1C Br6 0.89 2.70 3.514(14) 152.0 . yes
C10 H10A Br1 0.97 3.08 3.774(19) 129.4 2_566 yes
C10 H10B Br7 0.97 3.01 3.97(2) 169.7 . yes
N2 H2D Br4 0.89 2.61 3.422(17) 151.3 1_455 yes
N2 H2E Br1 0.89 2.93 3.71(2) 147.8 . yes
N3 H3C Br3 0.89 2.78 3.540(13) 144.6 1_445 yes
N3 H3D Br1 0.89 2.80 3.413(11) 127.8 1_545 yes
N3 H3E Br5 0.89 2.61 3.478(13) 164.5 1_545 yes
C20^a H20B^a Br4 0.97 3.09 3.555(11) 110.9 1_455 yes
N4^a H4D^a Br4 0.89 2.67 3.38(3) 137.8 1_455 yes
N4^a H4E^a Br7 0.89 2.50 3.30(3) 150.0 . yes
N4^a H4F^a Br5 0.89 2.86 3.59(3) 140.6 . yes
C20'^b H20C^b Br7 0.97 2.91 3.543(14) 124.0 . yes
N4'^b H4'A^b Br5 0.89 2.91 3.50(3) 126.0 . yes
N4'^b H4'A^b Br7 0.89 2.82 3.41(3) 124.7 . yes
N4'^b H4'B^b Br3 0.89 2.64 3.42(3) 147.3 1_455 yes
N4'^b H4'C^b Br4 0.89 2.56 3.39(2) 154.2 1_455 yes
N5^a H5D^a Br2 0.89 2.52 3.338(14) 154.0 1_545 yes
N5^a H5E^a Br8 0.89 2.57 3.41(5) 156.8 1_545 yes
N5^a H5F^a Br9 0.89 2.57 3.33(6) 144.8 1_545 yes
N5'^b H5'A^b Br8 0.89 2.66 3.34(4) 134.1 1_545 yes
N5'^b H5'B^b Br9 0.89 2.90 3.53(4) 129.8 1_545 yes
